data_2215930
loop_
_publ_author_name
'Ming-zhen Liu'
'Wei Huang'

_publ_section_title
;
 4-Oxo-3,4-dihydroquinazolin-3-ylmethyl
 <i>N</i>,<i>N</i>-diisopropylcarbamodithioate
;
_journal_coeditor_code HB2549
_journal_issue 11
_journal_name_full 'Acta Crystallographica Section E'
_journal_page_first o4299
_journal_page_last o4299
_journal_paper_doi 10.1107/S160053680704932X
_journal_volume 63
_journal_year 2007
_chemical_formula_iupac 'C16 H21 N3 O S2'
_chemical_formula_moiety 'C16 H21 N3 O S2'
_chemical_formula_sum 'C16 H21 N3 O S2'
_chemical_formula_weight 335.48
_chemical_name_systematic
;
4-Oxo-3,4-dihydroquinazolin-3-ylmethyl
<i>N</i>,<i>N</i>-diisopropylcarbamodithioate
;
_space_group_IT_number 14
_symmetry_cell_setting monoclinic
_symmetry_space_group_name_Hall '-P 2yn'
_symmetry_space_group_name_H-M 'P 1 21/n 1'
_atom_sites_solution_hydrogens geom
_atom_sites_solution_primary direct
_atom_sites_solution_secondary difmap
_audit_creation_method SHELXL-97
_cell_angle_alpha 90.00
_cell_angle_beta 100.422(2)
_cell_angle_gamma 90.00
_cell_formula_units_Z 4
_cell_length_a 12.9585(12)
_cell_length_b 8.8470(8)
_cell_length_c 14.9378(15)
_cell_measurement_reflns_used 3183
_cell_measurement_temperature 292(2)
_cell_measurement_theta_max 23.75
_cell_measurement_theta_min 2.30
_cell_volume 1684.3(3)
_computing_cell_refinement 'SAINT (Bruker, 2001)'
_computing_data_collection 'SMART (Bruker, 2001)'
_computing_data_reduction 'SAINT (Bruker, 2001'
_computing_molecular_graphics 'PLATON (Spek, 2003)'
_computing_publication_material 'SHELXTL (Bruker, 2001)'
_computing_structure_refinement 'SHELXL97 (Sheldrick, 1997)'
_computing_structure_solution 'SHELXS97 (Sheldrick, 1997)'
_diffrn_ambient_temperature 292(2)
_diffrn_measured_fraction_theta_full 0.984
_diffrn_measured_fraction_theta_max 0.984
_diffrn_measurement_device_type 'Bruker SMART 4K CCD'
_diffrn_measurement_method '\f and \w'
_diffrn_radiation_monochromator graphite
_diffrn_radiation_source 'fine-focus sealed tube'
_diffrn_radiation_type MoK\a
_diffrn_radiation_wavelength 0.71073
_diffrn_reflns_av_R_equivalents 0.0328
_diffrn_reflns_av_sigmaI/netI 0.0435
_diffrn_reflns_limit_h_max 15
_diffrn_reflns_limit_h_min -16
_diffrn_reflns_limit_k_max 9
_diffrn_reflns_limit_k_min -11
_diffrn_reflns_limit_l_max 19
_diffrn_reflns_limit_l_min -18
_diffrn_reflns_number 9077
_diffrn_reflns_theta_full 27.00
_diffrn_reflns_theta_max 27.00
_diffrn_reflns_theta_min 1.92
_exptl_absorpt_coefficient_mu 0.321
_exptl_absorpt_correction_type none
_exptl_crystal_colour colorless
_exptl_crystal_density_diffrn 1.323
_exptl_crystal_density_method 'not measured'
_exptl_crystal_description block
_exptl_crystal_F_000 712
_exptl_crystal_size_max 0.20
_exptl_crystal_size_mid 0.10
_exptl_crystal_size_min 0.06
_refine_diff_density_max 0.308
_refine_diff_density_min -0.215
_refine_ls_extinction_method none
_refine_ls_goodness_of_fit_ref 1.042
_refine_ls_hydrogen_treatment mixed
_refine_ls_matrix_type full
_refine_ls_number_parameters 209
_refine_ls_number_reflns 3615
_refine_ls_number_restraints 0
_refine_ls_restrained_S_all 1.042
_refine_ls_R_factor_all 0.0675
_refine_ls_R_factor_gt 0.0496
_refine_ls_shift/su_max 0.000
_refine_ls_shift/su_mean 0.000
_refine_ls_structure_factor_coef Fsqd
_refine_ls_weighting_details 'calc w=1/[\s^2^(Fo^2^)+(0.0646P)^2^+0.1059P] where P=(Fo^2^+2Fc^2^)/3'
_refine_ls_weighting_scheme calc
_refine_ls_wR_factor_gt 0.1203
_refine_ls_wR_factor_ref 0.1288
_reflns_number_gt 2740
_reflns_number_total 3615
_reflns_threshold_expression I>2\s(I)
_cod_data_source_file hb2549.cif
_cod_data_source_block I
_cod_depositor_comments
;
The following automatic conversions were performed:
'_symmetry_cell_setting' value 'Monoclinic' changed to 'monoclinic'
according to '/home/saulius/struct/CIF-dictionaries/cif_core.dic'
dictionary named 'cif_core.dic' version 2.4.1 from 2010-06-29.

Automatic conversion script
Id: cif_fix_enum 1527 2010-12-29 10:47:43Z saulius 

The following automatic conversions were performed:

'_symmetry_cell_setting' value 'Monoclinic' changed to 'monoclinic'
according to /home/saulius/struct/CIF-dictionaries/cif_core.dic
dictionary named 'cif_core.dic' version 2.4.1 from 2010-06-29.

Automatic conversion script
Id: cif_fix_values 1715 2011-07-08 13:25:40Z adriana 
;
_cod_original_sg_symbol_H-M 'P 21/n '
_cod_database_code 2215930
_cod_database_fobs_code 2215930

loop_
_symmetry_equiv_pos_as_xyz
'x, y, z'
'-x+1/2, y+1/2, -z+1/2'
'-x, -y, -z'
'x-1/2, -y-1/2, z-1/2'

loop_
_atom_site_type_symbol
_atom_site_label
_atom_site_fract_x
_atom_site_fract_y
_atom_site_fract_z
_atom_site_U_iso_or_equiv
_atom_site_adp_type
_atom_site_calc_flag
_atom_site_refinement_flags
_atom_site_occupancy
S S1 0.10518(4) 0.08161(6) 0.22859(4) 0.04484(19) Uani d . 1
S S2 -0.07121(5) 0.30153(7) 0.17179(5) 0.0584(2) Uani d . 1
N N3 -0.08186(13) 0.0036(2) 0.14073(11) 0.0388(4) Uani d . 1
N N2 0.21525(13) 0.31472(19) 0.17370(11) 0.0401(4) Uani d . 1
C C10 -0.02751(15) 0.1253(2) 0.17468(13) 0.0368(5) Uani d . 1
O O1 0.33747(13) 0.1290(2) 0.20134(11) 0.0583(5) Uani d . 1
C C9 0.16744(17) 0.2629(3) 0.24957(14) 0.0444(5) Uani d . 1
H H9A 0.1157 0.3365 0.2608 0.053 Uiso calc R 1
H H9B 0.2211 0.2568 0.3039 0.053 Uiso calc R 1
C C1 0.29368(18) 0.4198(3) 0.02963(15) 0.0469(6) Uani d . 1
C C6 0.34002(17) 0.2922(3) 0.07510(14) 0.0444(5) Uani d . 1
N N1 0.21223(16) 0.4984(2) 0.05789(13) 0.0503(5) Uani d . 1
C C7 0.30154(16) 0.2364(3) 0.15455(15) 0.0437(5) Uani d . 1
C C14 -0.03619(17) -0.1516(3) 0.14633(15) 0.0448(5) Uani d . 1
H H14 0.0382(19) -0.142(3) 0.1735(15) 0.054 Uiso d . 1
C C8 0.17786(18) 0.4423(2) 0.12571(15) 0.0450(5) Uani d . 1
H H8 0.1223 0.4924 0.1444 0.054 Uiso calc R 1
C C12 -0.19555(16) 0.0091(3) 0.09710(16) 0.0474(6) Uani d . 1
H H12 -0.2154(18) -0.096(3) 0.0815(16) 0.057 Uiso d . 1
C C5 0.42100(19) 0.2173(3) 0.04318(18) 0.0596(7) Uani d . 1
H H5 0.4525 0.1331 0.0740 0.071 Uiso calc R 1
C C15 -0.0415(2) -0.2205(3) 0.05282(18) 0.0653(7) Uani d . 1
H H15A -0.1134 -0.2398 0.0262 0.098 Uiso calc R 1
H H15B -0.0029 -0.3137 0.0581 0.098 Uiso calc R 1
H H15C -0.0116 -0.1516 0.0149 0.098 Uiso calc R 1
C C2 0.3287(2) 0.4689(3) -0.04888(17) 0.0630(7) Uani d . 1
H H2 0.2981 0.5531 -0.0803 0.076 Uiso calc R 1
C C11 -0.21454(19) 0.0946(3) 0.00728(16) 0.0607(7) Uani d . 1
H H11A -0.1963 0.1991 0.0182 0.091 Uiso calc R 1
H H11B -0.2872 0.0869 -0.0203 0.091 Uiso calc R 1
H H11C -0.1720 0.0519 -0.0327 0.091 Uiso calc R 1
C C3 0.4073(2) 0.3937(4) -0.07935(19) 0.0735(8) Uani d . 1
H H3 0.4300 0.4272 -0.1315 0.088 Uiso calc R 1
C C4 0.4538(2) 0.2679(4) -0.0335(2) 0.0732(8) Uani d . 1
H H4 0.5076 0.2178 -0.0550 0.088 Uiso calc R 1
C C16 -0.0861(2) -0.2510(3) 0.20894(19) 0.0701(8) Uani d . 1
H H16A -0.0771 -0.2055 0.2682 0.105 Uiso calc R 1
H H16B -0.0533 -0.3486 0.2135 0.105 Uiso calc R 1
H H16C -0.1596 -0.2618 0.1849 0.105 Uiso calc R 1
C C13 -0.26576(19) 0.0594(4) 0.1623(2) 0.0725(8) Uani d . 1
H H13A -0.2492 0.0023 0.2177 0.109 Uiso calc R 1
H H13B -0.3378 0.0428 0.1350 0.109 Uiso calc R 1
H H13C -0.2548 0.1650 0.1755 0.109 Uiso calc R 1

loop_
_atom_site_aniso_label
_atom_site_aniso_U_11
_atom_site_aniso_U_22
_atom_site_aniso_U_33
_atom_site_aniso_U_12
_atom_site_aniso_U_13
_atom_site_aniso_U_23
S1 0.0407(3) 0.0363(3) 0.0540(3) -0.0030(2) -0.0009(2) 0.0056(2)
S2 0.0552(4) 0.0392(4) 0.0779(5) 0.0094(3) 0.0045(3) -0.0070(3)
N3 0.0366(9) 0.0397(11) 0.0398(9) -0.0017(8) 0.0056(7) -0.0011(8)
N2 0.0446(10) 0.0334(10) 0.0410(9) -0.0048(8) 0.0040(7) -0.0009(7)
C10 0.0390(10) 0.0387(12) 0.0337(10) 0.0014(9) 0.0094(8) 0.0010(9)
O1 0.0542(10) 0.0527(11) 0.0664(10) 0.0071(8) 0.0069(8) 0.0199(9)
C9 0.0506(12) 0.0410(13) 0.0396(11) -0.0099(10) 0.0026(9) -0.0034(9)
C1 0.0521(13) 0.0430(14) 0.0428(12) -0.0119(11) 0.0010(10) -0.0012(10)
C6 0.0432(12) 0.0413(13) 0.0473(12) -0.0065(10) 0.0047(9) -0.0018(10)
N1 0.0608(12) 0.0395(11) 0.0491(11) -0.0002(9) 0.0063(9) 0.0029(9)
C7 0.0418(12) 0.0384(13) 0.0478(12) -0.0056(10) -0.0004(9) 0.0008(10)
C14 0.0417(12) 0.0342(13) 0.0574(13) -0.0005(10) 0.0061(10) -0.0009(10)
C8 0.0511(12) 0.0326(12) 0.0487(12) 0.0007(10) 0.0024(10) -0.0043(10)
C12 0.0364(11) 0.0519(15) 0.0532(13) 0.0005(10) 0.0061(9) -0.0017(11)
C5 0.0516(14) 0.0583(17) 0.0687(16) -0.0011(12) 0.0106(12) -0.0026(13)
C15 0.0670(16) 0.0579(17) 0.0738(17) 0.0029(13) 0.0198(13) -0.0197(13)
C2 0.0730(18) 0.0618(18) 0.0541(15) -0.0097(14) 0.0110(13) 0.0089(13)
C11 0.0556(14) 0.0644(18) 0.0564(14) 0.0026(13) -0.0052(11) 0.0039(12)
C3 0.079(2) 0.087(2) 0.0579(16) -0.0156(18) 0.0217(14) 0.0035(15)
C4 0.0619(17) 0.088(2) 0.0757(19) -0.0038(16) 0.0275(15) -0.0124(17)
C16 0.085(2) 0.0526(17) 0.0726(17) -0.0013(14) 0.0151(15) 0.0173(14)
C13 0.0442(14) 0.094(2) 0.0831(19) 0.0049(15) 0.0225(13) -0.0084(16)

loop_
_atom_type_symbol
_atom_type_description
_atom_type_scat_dispersion_real
_atom_type_scat_dispersion_imag
_atom_type_scat_source
C C 0.0033 0.0016 'International Tables Vol C Tables 4.2.6.8 and 6.1.1.4'
H H 0.0000 0.0000 'International Tables Vol C Tables 4.2.6.8 and 6.1.1.4'
N N 0.0061 0.0033 'International Tables Vol C Tables 4.2.6.8 and 6.1.1.4'
O O 0.0106 0.0060 'International Tables Vol C Tables 4.2.6.8 and 6.1.1.4'
S S 0.1246 0.1234 'International Tables Vol C Tables 4.2.6.8 and 6.1.1.4'

loop_
_geom_angle_atom_site_label_1
_geom_angle_atom_site_label_2
_geom_angle_atom_site_label_3
_geom_angle
C9 S1 C10 104.37(10)
C10 N3 C14 122.98(17)
C10 N3 C12 123.22(18)
C14 N3 C12 113.76(17)
C8 N2 C7 121.50(19)
C8 N2 C9 120.15(19)
C7 N2 C9 118.28(18)
N3 C10 S2 126.48(16)
N3 C10 S1 113.05(15)
S2 C10 S1 120.47(12)
N2 C9 S1 112.62(14)
N2 C9 H9A 109.1
S1 C9 H9A 109.1
N2 C9 H9B 109.1
S1 C9 H9B 109.1
H9A C9 H9B 107.8
N1 C1 C6 122.7(2)
N1 C1 C2 118.5(2)
C6 C1 C2 118.8(2)
C5 C6 C1 120.1(2)
C5 C6 C7 120.5(2)
C1 C6 C7 119.4(2)
C8 N1 C1 116.0(2)
O1 C7 N2 120.6(2)
O1 C7 C6 125.4(2)
N2 C7 C6 113.97(19)
N3 C14 C16 111.1(2)
N3 C14 C15 111.55(19)
C16 C14 C15 112.6(2)
N3 C14 H14 107.1(14)
C16 C14 H14 107.1(14)
C15 C14 H14 107.1(13)
N1 C8 N2 126.2(2)
N1 C8 H8 116.9
N2 C8 H8 116.9
N3 C12 C13 112.78(19)
N3 C12 C11 112.89(19)
C13 C12 C11 113.6(2)
N3 C12 H12 105.5(14)
C13 C12 H12 105.5(14)
C11 C12 H12 105.5(14)
C4 C5 C6 119.8(3)
C4 C5 H5 120.1
C6 C5 H5 120.1
C14 C15 H15A 109.5
C14 C15 H15B 109.5
H15A C15 H15B 109.5
C14 C15 H15C 109.5
H15A C15 H15C 109.5
H15B C15 H15C 109.5
C3 C2 C1 120.3(3)
C3 C2 H2 119.9
C1 C2 H2 119.9
C12 C11 H11A 109.5
C12 C11 H11B 109.5
H11A C11 H11B 109.5
C12 C11 H11C 109.5
H11A C11 H11C 109.5
H11B C11 H11C 109.5
C2 C3 C4 120.8(3)
C2 C3 H3 119.6
C4 C3 H3 119.6
C5 C4 C3 120.2(3)
C5 C4 H4 119.9
C3 C4 H4 119.9
C14 C16 H16A 109.5
C14 C16 H16B 109.5
H16A C16 H16B 109.5
C14 C16 H16C 109.5
H16A C16 H16C 109.5
H16B C16 H16C 109.5
C12 C13 H13A 109.5
C12 C13 H13B 109.5
H13A C13 H13B 109.5
C12 C13 H13C 109.5
H13A C13 H13C 109.5
H13B C13 H13C 109.5

loop_
_geom_bond_atom_site_label_1
_geom_bond_atom_site_label_2
_geom_bond_distance
S1 C9 1.798(2)
S1 C10 1.804(2)
S2 C10 1.657(2)
N3 C10 1.335(3)
N3 C14 1.492(3)
N3 C12 1.500(3)
N2 C8 1.377(3)
N2 C7 1.389(3)
N2 C9 1.460(3)
O1 C7 1.221(3)
C9 H9A 0.9700
C9 H9B 0.9700
C1 N1 1.392(3)
C1 C6 1.396(3)
C1 C2 1.401(3)
C6 C5 1.396(3)
C6 C7 1.454(3)
N1 C8 1.278(3)
C14 C16 1.511(3)
C14 C15 1.514(3)
C14 H14 0.98(2)
C8 H8 0.9300
C12 C13 1.515(3)
C12 C11 1.521(3)
C12 H12 0.98(2)
C5 C4 1.368(4)
C5 H5 0.9300
C15 H15A 0.9600
C15 H15B 0.9600
C15 H15C 0.9600
C2 C3 1.362(4)
C2 H2 0.9300
C11 H11A 0.9600
C11 H11B 0.9600
C11 H11C 0.9600
C3 C4 1.387(4)
C3 H3 0.9300
C4 H4 0.9300
C16 H16A 0.9600
C16 H16B 0.9600
C16 H16C 0.9600
C13 H13A 0.9600
C13 H13B 0.9600
C13 H13C 0.9600

loop_
_geom_hbond_atom_site_label_D
_geom_hbond_atom_site_label_H
_geom_hbond_atom_site_label_A
_geom_hbond_site_symmetry_A
_geom_hbond_distance_DH
_geom_hbond_distance_HA
_geom_hbond_distance_DA
_geom_hbond_angle_DHA
C8 H8 O1 2 0.93 2.57 3.103(3) 117

loop_
_geom_torsion_atom_site_label_1
_geom_torsion_atom_site_label_2
_geom_torsion_atom_site_label_3
_geom_torsion_atom_site_label_4
_geom_torsion
C14 N3 C10 S2 180.00(16)
C12 N3 C10 S2 -2.7(3)
C14 N3 C10 S1 -0.7(2)
C12 N3 C10 S1 176.61(15)
C9 S1 C10 N3 170.00(14)
C9 S1 C10 S2 -10.62(15)
C8 N2 C9 S1 115.45(18)
C7 N2 C9 S1 -67.5(2)
C10 S1 C9 N2 -89.67(17)
N1 C1 C6 C5 179.5(2)
C2 C1 C6 C5 1.1(3)
N1 C1 C6 C7 0.9(3)
C2 C1 C6 C7 -177.5(2)
C6 C1 N1 C8 -3.6(3)
C2 C1 N1 C8 174.8(2)
C8 N2 C7 O1 175.52(19)
C9 N2 C7 O1 -1.5(3)
C8 N2 C7 C6 -5.9(3)
C9 N2 C7 C6 177.09(17)
C5 C6 C7 O1 3.6(3)
C1 C6 C7 O1 -177.8(2)
C5 C6 C7 N2 -174.88(19)
C1 C6 C7 N2 3.7(3)
C10 N3 C14 C16 112.0(2)
C12 N3 C14 C16 -65.5(2)
C10 N3 C14 C15 -121.5(2)
C12 N3 C14 C15 61.0(2)
C1 N1 C8 N2 1.4(3)
C7 N2 C8 N1 3.6(3)
C9 N2 C8 N1 -179.47(19)
C10 N3 C12 C13 -62.5(3)
C14 N3 C12 C13 115.0(2)
C10 N3 C12 C11 68.0(3)
C14 N3 C12 C11 -114.5(2)
C1 C6 C5 C4 -0.9(4)
C7 C6 C5 C4 177.7(2)
N1 C1 C2 C3 -179.2(2)
C6 C1 C2 C3 -0.7(4)
C1 C2 C3 C4 0.0(4)
C6 C5 C4 C3 0.3(4)
C2 C3 C4 C5 0.2(4)

loop_
_cod_related_entry_id
_cod_related_entry_database
_cod_related_entry_code
1 ChemSpider 21121288
